data_4302255
loop_
_publ_author_name
'Huang, Wei'
'Song, Chunxia'
'He, Cheng'
'Lv, Guojun'
'Hu, Xiaoyue'
'Zhu, Xiang'
'Duan, Chunying'

_publ_section_title
;
 Recognition Preference of Rhodamine-Thiospirolactams for Mercury(II) in
 Aqueous Solution
;
_journal_coden_ASTM INOCAJ
_journal_issue 12
_journal_name_full 'Inorganic Chemistry'
_journal_page_first 5061
_journal_page_last 5072
_journal_paper_doi 10.1021/ic8015657
_journal_volume 48
_journal_year 2009
_chemical_formula_sum 'C35 H36 N4 O S'
_chemical_formula_weight 560.74
_space_group_IT_number 14
_symmetry_cell_setting monoclinic
_symmetry_space_group_name_Hall '-P 2ybc'
_symmetry_space_group_name_H-M 'P 1 21/c 1'
_atom_sites_solution_hydrogens geom
_atom_sites_solution_primary direct
_atom_sites_solution_secondary difmap
_audit_creation_method SHELXL-97
_cell_angle_alpha 90.00
_cell_angle_beta 115.876(6)
_cell_angle_gamma 90.00
_cell_formula_units_Z 4
_cell_length_a 15.7859(17)
_cell_length_b 12.2286(13)
_cell_length_c 17.5369(18)
_cell_measurement_temperature 273(2)
_cell_volume 3045.9(6)
_computing_cell_refinement 'Bruker SMART'
_computing_data_collection 'Bruker SMART'
_computing_data_reduction 'Bruker SAINT'
_computing_molecular_graphics 'Bruker SHELXTL'
_computing_publication_material 'Bruker SHELXTL'
_computing_structure_refinement 'Bruker SHELXTL'
_computing_structure_solution 'Bruker SHELXTL'
_diffrn_ambient_temperature 273(2)
_diffrn_measured_fraction_theta_full 1.000
_diffrn_measured_fraction_theta_max 1.000
_diffrn_measurement_device_type 'CCD area detector'
_diffrn_measurement_method 'phi and omega scans'
_diffrn_radiation_monochromator graphite
_diffrn_radiation_source 'fine-focus sealed tube'
_diffrn_radiation_type MoK\a
_diffrn_radiation_wavelength 0.71073
_diffrn_reflns_av_R_equivalents 0.0372
_diffrn_reflns_av_sigmaI/netI 0.0421
_diffrn_reflns_limit_h_max 18
_diffrn_reflns_limit_h_min -17
_diffrn_reflns_limit_k_max 14
_diffrn_reflns_limit_k_min -14
_diffrn_reflns_limit_l_max 17
_diffrn_reflns_limit_l_min -20
_diffrn_reflns_number 15771
_diffrn_reflns_theta_full 25.00
_diffrn_reflns_theta_max 25.00
_diffrn_reflns_theta_min 2.11
_exptl_absorpt_coefficient_mu 0.140
_exptl_absorpt_correction_T_max 0.9752
_exptl_absorpt_correction_T_min 0.9618
_exptl_absorpt_correction_type none
_exptl_crystal_colour yellow
_exptl_crystal_density_diffrn 1.223
_exptl_crystal_density_method 'not measured'
_exptl_crystal_description block
_exptl_crystal_F_000 1192
_exptl_crystal_size_max 0.28
_exptl_crystal_size_mid 0.25
_exptl_crystal_size_min 0.18
_refine_diff_density_max 0.462
_refine_diff_density_min -0.293
_refine_diff_density_rms 0.037
_refine_ls_extinction_method none
_refine_ls_goodness_of_fit_ref 1.069
_refine_ls_hydrogen_treatment 'riding mode'
_refine_ls_matrix_type full
_refine_ls_number_parameters 370
_refine_ls_number_reflns 5373
_refine_ls_number_restraints 0
_refine_ls_restrained_S_all 1.069
_refine_ls_R_factor_all 0.0892
_refine_ls_R_factor_gt 0.0512
_refine_ls_shift/su_max 0.000
_refine_ls_shift/su_mean 0.000
_refine_ls_structure_factor_coef Fsqd
_refine_ls_weighting_details 'calc w=1/[\s^2^(Fo^2^)+(0.0679P)^2^+0.2928P] where P=(Fo^2^+2Fc^2^)/3'
_refine_ls_weighting_scheme calc
_refine_ls_wR_factor_gt 0.1300
_refine_ls_wR_factor_ref 0.1460
_reflns_number_gt 3410
_reflns_number_total 5373
_reflns_threshold_expression >2sigma(I)
_cod_duplicate_entry 4338660
_cod_data_source_file ic8015657_si_001.cif
_cod_data_source_block 1
_cod_depositor_comments
;
The following automatic conversions were performed:
'_symmetry_cell_setting' value 'Monoclinic' changed to 'monoclinic'
according to '/home/saulius/struct/CIF-dictionaries/cif_core.dic'
dictionary named 'cif_core.dic' version 2.4.1 from 2010-06-29.

Automatic conversion script
Id: cif_fix_enum 1527 2010-12-29 10:47:43Z saulius 
;
_cod_original_sg_symbol_H-M 'P 21/c'
_cod_database_code 4302255

loop_
_symmetry_equiv_pos_as_xyz
'x, y, z'
'-x, y+1/2, -z+1/2'
'-x, -y, -z'
'x, -y-1/2, z-1/2'

loop_
_atom_site_label
_atom_site_type_symbol
_atom_site_fract_x
_atom_site_fract_y
_atom_site_fract_z
_atom_site_U_iso_or_equiv
_atom_site_adp_type
_atom_site_occupancy
_atom_site_symmetry_multiplicity
_atom_site_calc_flag
_atom_site_refinement_flags
_atom_site_disorder_assembly
_atom_site_disorder_group
S1 S 0.34390(4) 0.18239(5) 0.18114(4) 0.0561(2) Uani 1 1 d . . .
O1 O 0.56210(11) 0.35334(13) 0.35601(11) 0.0552(4) Uani 1 1 d . . .
N4 N 0.80103(16) 0.1027(2) 0.37959(16) 0.0792(7) Uani 1 1 d . . .
N3 N 0.37525(15) 0.61522(17) 0.41405(14) 0.0646(6) Uani 1 1 d . . .
N1 N 0.18755(15) 0.05503(19) 0.12093(14) 0.0715(7) Uani 1 1 d . . .
N2 N 0.17500(16) 0.1082(2) 0.04576(15) 0.0770(7) Uani 1 1 d . . .
C15 C 0.1207(2) 0.2113(3) -0.1154(2) 0.0801(9) Uani 1 1 d . . .
H15A H 0.1604 0.2509 -0.0680 0.096 Uiso 1 1 calc R . .
C14 C 0.0955(2) 0.2534(3) -0.1946(2) 0.0935(10) Uani 1 1 d . . .
H14A H 0.1168 0.3223 -0.2007 0.112 Uiso 1 1 calc R . .
C13 C 0.0388(3) 0.1940(4) -0.2651(2) 0.1075(13) Uani 1 1 d . . .
H13A H 0.0227 0.2221 -0.3190 0.129 Uiso 1 1 calc R . .
C12 C 0.0063(2) 0.0944(4) -0.2560(2) 0.1087(13) Uani 1 1 d . . .
H12A H -0.0320 0.0544 -0.3038 0.130 Uiso 1 1 calc R . .
C11 C 0.0300(2) 0.0517(3) -0.1759(2) 0.0883(10) Uani 1 1 d . . .
H11A H 0.0069 -0.0162 -0.1701 0.106 Uiso 1 1 calc R . .
C10 C 0.08766(17) 0.1102(3) -0.10508(17) 0.0655(8) Uani 1 1 d . . .
C9 C 0.11342(18) 0.0639(2) -0.02060(18) 0.0689(8) Uani 1 1 d . . .
H9A H 0.0838 0.0004 -0.0157 0.083 Uiso 1 1 calc R . .
C8 C 0.26240(16) 0.0887(2) 0.18437(16) 0.0552(7) Uani 1 1 d . . .
C7 C 0.28767(16) 0.05185(19) 0.27088(15) 0.0493(6) Uani 1 1 d . . .
C6 C 0.23588(17) -0.0215(2) 0.29435(17) 0.0609(7) Uani 1 1 d . . .
H6A H 0.1824 -0.0548 0.2534 0.073 Uiso 1 1 calc R . .
C5 C 0.26476(19) -0.0438(2) 0.37870(19) 0.0650(7) Uani 1 1 d . . .
H5A H 0.2298 -0.0913 0.3952 0.078 Uiso 1 1 calc R . .
C4 C 0.3453(2) 0.0036(2) 0.43922(17) 0.0657(7) Uani 1 1 d . . .
H4A H 0.3646 -0.0128 0.4962 0.079 Uiso 1 1 calc R . .
C3 C 0.39729(18) 0.0749(2) 0.41610(16) 0.0573(7) Uani 1 1 d . . .
H3A H 0.4521 0.1059 0.4571 0.069 Uiso 1 1 calc R . .
C2 C 0.36748(16) 0.10035(18) 0.33140(15) 0.0466(6) Uani 1 1 d . . .
C1 C 0.41512(15) 0.18663(18) 0.30047(14) 0.0452(6) Uani 1 1 d . . .
C16 C 0.40565(15) 0.29887(18) 0.33216(14) 0.0457(6) Uani 1 1 d . . .
C17 C 0.32484(18) 0.3319(2) 0.33773(18) 0.0621(7) Uani 1 1 d . . .
H17A H 0.2754 0.2824 0.3228 0.075 Uiso 1 1 calc R . .
C18 C 0.31425(18) 0.4339(2) 0.36412(18) 0.0673(8) Uani 1 1 d . . .
H18A H 0.2584 0.4517 0.3669 0.081 Uiso 1 1 calc R . .
C19 C 0.38612(17) 0.5127(2) 0.38714(15) 0.0531(6) Uani 1 1 d . . .
C20 C 0.46819(16) 0.48049(19) 0.38208(14) 0.0486(6) Uani 1 1 d . . .
H20A H 0.5177 0.5297 0.3962 0.058 Uiso 1 1 calc R . .
C21 C 0.47647(15) 0.37570(18) 0.35611(14) 0.0440(6) Uani 1 1 d . . .
C22 C 0.4489(2) 0.6965(2) 0.43778(16) 0.0620(7) Uani 1 1 d . . .
H22A H 0.5092 0.6602 0.4676 0.074 Uiso 1 1 calc R . .
H22B H 0.4418 0.7474 0.4770 0.074 Uiso 1 1 calc R . .
C23 C 0.4505(2) 0.7602(2) 0.36499(18) 0.0740(8) Uani 1 1 d . . .
H23A H 0.5013 0.8120 0.3862 0.111 Uiso 1 1 calc R . .
H23B H 0.3919 0.7983 0.3359 0.111 Uiso 1 1 calc R . .
H23C H 0.4594 0.7109 0.3265 0.111 Uiso 1 1 calc R . .
C24 C 0.2874(2) 0.6458(2) 0.4181(2) 0.0852(10) Uani 1 1 d . . .
H24A H 0.2986 0.7098 0.4539 0.102 Uiso 1 1 calc R . .
H24B H 0.2681 0.5866 0.4439 0.102 Uiso 1 1 calc R . .
C25 C 0.2109(3) 0.6696(3) 0.3339(3) 0.1109(13) Uani 1 1 d . . .
H25A H 0.1550 0.6891 0.3397 0.166 Uiso 1 1 calc R . .
H25B H 0.1986 0.6060 0.2986 0.166 Uiso 1 1 calc R . .
H25C H 0.2291 0.7292 0.3087 0.166 Uiso 1 1 calc R . .
C26 C 0.51689(15) 0.16324(18) 0.32347(13) 0.0434(5) Uani 1 1 d . . .
C27 C 0.58335(16) 0.24552(19) 0.34918(14) 0.0453(6) Uani 1 1 d . . .
C28 C 0.67651(17) 0.2265(2) 0.36887(15) 0.0550(6) Uani 1 1 d . . .
H28A H 0.7189 0.2844 0.3867 0.066 Uiso 1 1 calc R . .
C29 C 0.70858(17) 0.1223(2) 0.36260(15) 0.0569(7) Uani 1 1 d . . .
C30 C 0.64134(17) 0.0380(2) 0.33647(15) 0.0557(7) Uani 1 1 d . . .
H30A H 0.6597 -0.0331 0.3321 0.067 Uiso 1 1 calc R . .
C31 C 0.54952(17) 0.0594(2) 0.31742(14) 0.0510(6) Uani 1 1 d . . .
H31A H 0.5067 0.0019 0.2995 0.061 Uiso 1 1 calc R . .
C32 C 0.8716(2) 0.1978(3) 0.4001(3) 0.1114(14) Uani 1 1 d . . .
H32A H 0.9224 0.1777 0.3858 0.134 Uiso 1 1 calc R . .
H32B H 0.8404 0.2619 0.3674 0.134 Uiso 1 1 calc R . .
C33 C 0.9077(3) 0.2205(4) 0.4875(3) 0.1510(19) Uani 1 1 d . . .
H33A H 0.9520 0.2797 0.5017 0.226 Uiso 1 1 calc R . .
H33B H 0.9387 0.1567 0.5194 0.226 Uiso 1 1 calc R . .
H33C H 0.8570 0.2407 0.5010 0.226 Uiso 1 1 calc R . .
C34 C 0.8356(2) -0.0067(3) 0.3786(2) 0.0868(10) Uani 1 1 d . . .
H34A H 0.8944 -0.0015 0.3738 0.104 Uiso 1 1 calc R . .
H34B H 0.7907 -0.0445 0.3287 0.104 Uiso 1 1 calc R . .
C35 C 0.8518(3) -0.0740(3) 0.4553(3) 0.1207(14) Uani 1 1 d . . .
H35A H 0.8745 -0.1450 0.4500 0.181 Uiso 1 1 calc R . .
H35B H 0.7937 -0.0815 0.4599 0.181 Uiso 1 1 calc R . .
H35C H 0.8975 -0.0384 0.5051 0.181 Uiso 1 1 calc R . .

loop_
_atom_site_aniso_label
_atom_site_aniso_U_11
_atom_site_aniso_U_22
_atom_site_aniso_U_33
_atom_site_aniso_U_23
_atom_site_aniso_U_13
_atom_site_aniso_U_12
S1 0.0518(4) 0.0600(4) 0.0463(4) 0.0022(3) 0.0119(3) -0.0078(3)
O1 0.0458(10) 0.0436(10) 0.0759(12) -0.0052(8) 0.0263(8) -0.0016(8)
N4 0.0471(14) 0.0655(16) 0.114(2) -0.0193(14) 0.0244(13) 0.0046(12)
N3 0.0616(14) 0.0462(13) 0.0855(16) -0.0103(11) 0.0317(12) 0.0022(11)
N1 0.0612(14) 0.0789(17) 0.0553(14) 0.0014(12) 0.0079(11) -0.0198(12)
N2 0.0655(15) 0.0832(17) 0.0602(15) -0.0009(13) 0.0069(12) -0.0192(13)
C15 0.0652(19) 0.092(2) 0.074(2) 0.0018(18) 0.0223(16) 0.0064(18)
C14 0.074(2) 0.111(3) 0.094(3) 0.024(2) 0.035(2) 0.018(2)
C13 0.065(2) 0.172(4) 0.081(3) 0.027(3) 0.028(2) 0.021(3)
C12 0.069(2) 0.176(4) 0.064(2) -0.013(3) 0.0120(17) -0.004(3)
C11 0.0618(19) 0.121(3) 0.065(2) -0.0066(19) 0.0121(16) -0.0118(18)
C10 0.0418(14) 0.086(2) 0.0589(18) -0.0053(15) 0.0123(13) -0.0010(14)
C9 0.0541(16) 0.076(2) 0.0650(18) -0.0084(15) 0.0155(14) -0.0130(14)
C8 0.0466(14) 0.0508(15) 0.0578(16) -0.0037(12) 0.0132(12) -0.0040(12)
C7 0.0478(14) 0.0424(13) 0.0563(15) -0.0003(11) 0.0215(12) 0.0000(11)
C6 0.0551(16) 0.0532(16) 0.0722(19) -0.0046(13) 0.0257(14) -0.0084(13)
C5 0.0705(19) 0.0509(16) 0.083(2) 0.0063(14) 0.0424(16) -0.0041(14)
C4 0.0813(19) 0.0576(17) 0.0620(17) 0.0038(14) 0.0347(15) -0.0022(15)
C3 0.0605(16) 0.0547(16) 0.0513(15) -0.0007(12) 0.0194(12) -0.0060(13)
C2 0.0460(13) 0.0375(13) 0.0551(15) -0.0036(11) 0.0209(11) 0.0010(11)
C1 0.0430(13) 0.0439(13) 0.0445(13) 0.0003(10) 0.0152(10) -0.0019(11)
C16 0.0438(13) 0.0402(13) 0.0487(14) 0.0002(10) 0.0159(11) -0.0010(11)
C17 0.0488(15) 0.0471(16) 0.094(2) -0.0071(14) 0.0340(14) -0.0043(12)
C18 0.0558(17) 0.0511(16) 0.104(2) -0.0049(15) 0.0426(15) 0.0024(13)
C19 0.0565(15) 0.0417(14) 0.0611(16) 0.0005(11) 0.0257(12) 0.0034(12)
C20 0.0490(14) 0.0399(13) 0.0513(14) -0.0004(11) 0.0166(11) -0.0046(11)
C21 0.0416(13) 0.0447(14) 0.0426(13) 0.0054(10) 0.0155(10) 0.0028(11)
C22 0.0796(19) 0.0463(15) 0.0606(17) -0.0068(12) 0.0310(14) -0.0006(14)
C23 0.089(2) 0.0688(19) 0.0738(19) 0.0051(15) 0.0444(17) 0.0086(16)
C24 0.089(2) 0.0643(19) 0.101(3) -0.0197(17) 0.040(2) 0.0063(17)
C25 0.098(3) 0.075(2) 0.129(3) -0.013(2) 0.022(2) 0.012(2)
C26 0.0440(13) 0.0442(14) 0.0394(13) -0.0022(10) 0.0159(10) -0.0004(11)
C27 0.0427(13) 0.0445(14) 0.0451(14) -0.0017(10) 0.0159(11) 0.0028(11)
C28 0.0450(14) 0.0543(16) 0.0586(16) -0.0082(12) 0.0161(12) -0.0003(12)
C29 0.0426(14) 0.0645(18) 0.0557(16) -0.0060(13) 0.0140(12) 0.0070(13)
C30 0.0543(16) 0.0508(15) 0.0569(16) -0.0056(12) 0.0196(12) 0.0086(12)
C31 0.0519(15) 0.0484(15) 0.0475(14) -0.0057(11) 0.0169(11) -0.0038(12)
C32 0.073(2) 0.139(4) 0.111(3) -0.022(3) 0.030(2) 0.037(2)
C33 0.117(4) 0.181(5) 0.129(4) -0.004(3) 0.030(3) 0.049(3)
C34 0.0622(19) 0.082(2) 0.116(3) -0.010(2) 0.0389(18) 0.0144(17)
C35 0.094(3) 0.115(3) 0.131(3) 0.026(3) 0.029(2) 0.026(2)

loop_
_atom_type_symbol
_atom_type_description
_atom_type_scat_dispersion_real
_atom_type_scat_dispersion_imag
_atom_type_scat_source
C C 0.0033 0.0016 'International Tables Vol C Tables 4.2.6.8 and 6.1.1.4'
H H 0.0000 0.0000 'International Tables Vol C Tables 4.2.6.8 and 6.1.1.4'
N N 0.0061 0.0033 'International Tables Vol C Tables 4.2.6.8 and 6.1.1.4'
O O 0.0106 0.0060 'International Tables Vol C Tables 4.2.6.8 and 6.1.1.4'
S S 0.1246 0.1234 'International Tables Vol C Tables 4.2.6.8 and 6.1.1.4'

loop_
_geom_angle_atom_site_label_1
_geom_angle_atom_site_label_2
_geom_angle_atom_site_label_3
_geom_angle
_geom_angle_site_symmetry_1
_geom_angle_site_symmetry_3
_geom_angle_publ_flag
C8 S1 C1 94.17(11) . . ?
C27 O1 C21 117.73(18) . . ?
C29 N4 C34 121.8(2) . . ?
C29 N4 C32 120.7(2) . . ?
C34 N4 C32 117.5(2) . . ?
C19 N3 C22 121.3(2) . . ?
C19 N3 C24 120.7(2) . . ?
C22 N3 C24 118.0(2) . . ?
C8 N1 N2 111.3(2) . . ?
C9 N2 N1 113.7(2) . . ?
C14 C15 C10 120.7(3) . . ?
C15 C14 C13 120.1(4) . . ?
C12 C13 C14 119.9(4) . . ?
C13 C12 C11 120.5(4) . . ?
C10 C11 C12 119.8(4) . . ?
C11 C10 C15 119.0(3) . . ?
C11 C10 C9 119.5(3) . . ?
C15 C10 C9 121.5(3) . . ?
N2 C9 C10 121.7(3) . . ?
N1 C8 C7 122.0(2) . . ?
N1 C8 S1 126.5(2) . . ?
C7 C8 S1 111.45(16) . . ?
C2 C7 C6 120.5(2) . . ?
C2 C7 C8 114.2(2) . . ?
C6 C7 C8 125.2(2) . . ?
C5 C6 C7 119.1(2) . . ?
C6 C5 C4 120.5(3) . . ?
C3 C4 C5 120.6(3) . . ?
C4 C3 C2 119.5(2) . . ?
C7 C2 C3 119.9(2) . . ?
C7 C2 C1 116.8(2) . . ?
C3 C2 C1 123.2(2) . . ?
C26 C1 C16 109.85(18) . . ?
C26 C1 C2 114.06(18) . . ?
C16 C1 C2 110.72(19) . . ?
C26 C1 S1 109.92(15) . . ?
C16 C1 S1 108.93(15) . . ?
C2 C1 S1 103.10(14) . . ?
C21 C16 C17 115.5(2) . . ?
C21 C16 C1 122.2(2) . . ?
C17 C16 C1 122.2(2) . . ?
C18 C17 C16 123.0(2) . . ?
C17 C18 C19 121.3(2) . . ?
N3 C19 C20 122.5(2) . . ?
N3 C19 C18 121.1(2) . . ?
C20 C19 C18 116.4(2) . . ?
C21 C20 C19 120.4(2) . . ?
C16 C21 O1 122.0(2) . . ?
C16 C21 C20 123.4(2) . . ?
O1 C21 C20 114.6(2) . . ?
N3 C22 C23 114.9(2) . . ?
N3 C24 C25 112.4(3) . . ?
C27 C26 C31 115.9(2) . . ?
C27 C26 C1 121.3(2) . . ?
C31 C26 C1 122.7(2) . . ?
C28 C27 O1 114.4(2) . . ?
C28 C27 C26 122.4(2) . . ?
O1 C27 C26 123.1(2) . . ?
C27 C28 C29 121.3(2) . . ?
N4 C29 C28 121.9(2) . . ?
N4 C29 C30 121.5(2) . . ?
C28 C29 C30 116.6(2) . . ?
C31 C30 C29 120.7(2) . . ?
C30 C31 C26 123.1(2) . . ?
C33 C32 N4 108.1(4) . . ?
N4 C34 C35 114.4(3) . . ?

loop_
_geom_bond_atom_site_label_1
_geom_bond_atom_site_label_2
_geom_bond_distance
_geom_bond_site_symmetry_2
_geom_bond_publ_flag
S1 C8 1.742(3) . ?
S1 C1 1.895(2) . ?
O1 C27 1.379(3) . ?
O1 C21 1.380(3) . ?
N4 C29 1.377(3) . ?
N4 C34 1.449(4) . ?
N4 C32 1.540(4) . ?
N3 C19 1.377(3) . ?
N3 C22 1.446(3) . ?
N3 C24 1.468(4) . ?
N1 C8 1.287(3) . ?
N1 N2 1.404(3) . ?
N2 C9 1.267(3) . ?
C15 C14 1.368(4) . ?
C15 C10 1.384(4) . ?
C14 C13 1.376(5) . ?
C13 C12 1.358(5) . ?
C12 C11 1.388(5) . ?
C11 C10 1.377(4) . ?
C10 C9 1.468(4) . ?
C8 C7 1.461(3) . ?
C7 C2 1.378(3) . ?
C7 C6 1.391(3) . ?
C6 C5 1.372(3) . ?
C5 C4 1.379(4) . ?
C4 C3 1.374(3) . ?
C3 C2 1.384(3) . ?
C2 C1 1.526(3) . ?
C1 C26 1.503(3) . ?
C1 C16 1.513(3) . ?
C16 C21 1.378(3) . ?
C16 C17 1.382(3) . ?
C17 C18 1.366(3) . ?
C18 C19 1.406(3) . ?
C19 C20 1.393(3) . ?
C20 C21 1.385(3) . ?
C22 C23 1.505(4) . ?
C24 C25 1.472(5) . ?
C26 C27 1.380(3) . ?
C26 C31 1.392(3) . ?
C27 C28 1.376(3) . ?
C28 C29 1.394(3) . ?
C29 C30 1.405(3) . ?
C30 C31 1.363(3) . ?
C32 C33 1.411(5) . ?
C34 C35 1.500(5) . ?

loop_
_cod_related_entry_id
_cod_related_entry_database
_cod_related_entry_code
1 ChemSpider 30660725
